data_4068538
loop_
_publ_author_name
'Al-Ajlouni, Ahmad M.'
'Veljanovski, Draganco'
'Capap\'e, Alejandro'
'Zhao, Jin'
'Herdtweck, Eberhardt'
'Calhorda, Maria Jos\'e'
'K\"uhn, Fritz E.'

_publ_section_title
;
 Kinetic Studies on the Oxidation of \h5-Cyclopentadienyl Methyl
 Tricarbonyl Molybdenum(II) and the Use of Its Oxidation Products as
 Olefin Epoxidation Catalysts
;
_journal_issue 2
_journal_name_full Organometallics
_journal_page_first 639
_journal_paper_doi 10.1021/om8009206
_journal_volume 28
_journal_year 2009
_chemical_absolute_configuration ad
_chemical_formula_moiety 'C6 H8 Mo O3'
_chemical_formula_sum 'C6 H8 Mo O3'
_chemical_formula_weight 224.06
_chemical_name_systematic ?
_space_group_IT_number 19
_symmetry_cell_setting orthorhombic
_symmetry_Int_Tables_number 19
_symmetry_space_group_name_Hall 'P 2ac 2ab'
_symmetry_space_group_name_H-M 'P 21 21 21'
_atom_sites_solution_hydrogens geom
_atom_sites_solution_primary direct
_atom_sites_solution_secondary difmap
_cell_angle_alpha 90
_cell_angle_beta 90
_cell_angle_gamma 90
_cell_formula_units_Z 4
_cell_length_a 6.5225(5)
_cell_length_b 7.9532(5)
_cell_length_c 13.9632(7)
_cell_measurement_reflns_used 8146
_cell_measurement_temperature 173(1)
_cell_measurement_theta_max 27.81
_cell_measurement_theta_min 3.45
_cell_volume 724.34(8)
_computing_cell_refinement 'CrysAlis (Oxford, 2005)'
_computing_data_collection 'CrysAlis (Oxford, 2005)'
_computing_data_reduction 'CrysAlis (Oxford, 2005)'
_computing_molecular_graphics 'PLATON (Spek, 2005)'
_computing_publication_material 'PLATON (Spek, 2005)'
_computing_structure_refinement 'SHELXL-97 (Sheldrick, 1998)'
_computing_structure_solution 'SIR92 (Altomare, 1994)'
_diffrn_ambient_temperature 173(1)
_diffrn_detector ' CCD plate '
_diffrn_detector_area_resol_mean 16.0
_diffrn_measured_fraction_theta_full 0.997
_diffrn_measured_fraction_theta_max 0.997
_diffrn_measurement_device ' \k-geometry diffractometer '
_diffrn_measurement_device_type ' Oxford \k-CCD diffractometer '
_diffrn_measurement_method ' phi- and omega-rotation '
_diffrn_radiation_monochromator graphite
_diffrn_radiation_source 'sealed tube'
_diffrn_radiation_type 'Mo K\a'
_diffrn_radiation_wavelength 0.71073
_diffrn_reflns_av_R_equivalents 0.0185
_diffrn_reflns_av_sigmaI/netI 0.0149
_diffrn_reflns_limit_h_max 8
_diffrn_reflns_limit_h_min -8
_diffrn_reflns_limit_k_max 10
_diffrn_reflns_limit_k_min -10
_diffrn_reflns_limit_l_max 18
_diffrn_reflns_limit_l_min -10
_diffrn_reflns_number 5660
_diffrn_reflns_theta_full 27.81
_diffrn_reflns_theta_max 27.81
_diffrn_reflns_theta_min 3.45
_diffrn_standards_decay_% 0
_exptl_absorpt_coefficient_mu 1.751
_exptl_absorpt_correction_T_max 0.8388
_exptl_absorpt_correction_T_min 0.6766
_exptl_absorpt_correction_type numerical
_exptl_absorpt_process_details
;
 Numerical absorption correction after crystal shape optimization.
 The crystal faces were determined optical with the program
 CrysAlis RED (Oxford, 2005) and refined with the program
 X-Shape (STOE, 2004). The final absorption correction was applied
 using the program X-Red32 (STOE, 2004).
;
_exptl_crystal_colour 'pale yellow'
_exptl_crystal_density_diffrn 2.055
_exptl_crystal_density_meas ?
_exptl_crystal_density_method none
_exptl_crystal_description fragment
_exptl_crystal_F_000 440
_exptl_crystal_size_max 0.46
_exptl_crystal_size_mid 0.18
_exptl_crystal_size_min 0.10
_refine_diff_density_max 1.230
_refine_diff_density_min -0.721
_refine_diff_density_rms 0.142
_refine_ls_abs_structure_details 'Flack H D (1983), Acta Cryst. A39, 876-881'
_refine_ls_abs_structure_Flack 0.51(15)
_refine_ls_extinction_coef 0.013(2)
_refine_ls_extinction_expression Fc^*^=kFc[1+0.001xFc^2^\l^3^/sin(2\q)]^-1/4^
_refine_ls_extinction_method SHELXL
_refine_ls_goodness_of_fit_ref 1.094
_refine_ls_hydrogen_treatment constr
_refine_ls_matrix_type full
_refine_ls_number_parameters 94
_refine_ls_number_reflns 1711
_refine_ls_number_restraints 0
_refine_ls_restrained_S_all 1.094
_refine_ls_R_factor_all 0.0391
_refine_ls_R_factor_gt 0.0384
_refine_ls_shift/su_max 0.000
_refine_ls_shift/su_mean 0.000
_refine_ls_structure_factor_coef Fsqd
_refine_ls_weighting_details 'calc w=1/[\s^2^(Fo^2^)+(0.0535P)^2^+2.1247P] where P=(Fo^2^+2Fc^2^)/3'
_refine_ls_weighting_scheme calc
_refine_ls_wR_factor_gt 0.0984
_refine_ls_wR_factor_ref 0.0989
_reflns_number_gt 1662
_reflns_number_total 1711
_reflns_threshold_expression I>2\s(I)
_cod_data_source_file om8009206_si_002.cif
_cod_data_source_block ZHAP-1041-173
_cod_depositor_comments
;
The following automatic conversions were performed:

'_symmetry_cell_setting' value 'Orthorhombic' changed to
'orthorhombic' according to
/home/saulius/struct/CIF-dictionaries/cif_core.dic dictionary named
'cif_core.dic' version 2.4.2 from 2011-04-26.

Automatic conversion script
Id: cif_fix_values 1715 2011-07-08 13:25:40Z adriana 

The following automatic conversions were performed:

'_exptl_crystal_density_meas' value 'none' was changed to '?' - the
value is perceived as not measured.

Automatic conversion script
Id: cif_fix_values 3008 2015-01-20 13:52:24Z robertas 
;
_cod_database_code 4068538

loop_
_symmetry_equiv_pos_as_xyz
x,y,z
1/2-x,-y,1/2+z
1/2+x,1/2-y,-z
-x,1/2+y,1/2-z

loop_
_atom_site_aniso_label
_atom_site_aniso_U_11
_atom_site_aniso_U_22
_atom_site_aniso_U_33
_atom_site_aniso_U_23
_atom_site_aniso_U_13
_atom_site_aniso_U_12
Mo 0.0327(2) 0.0307(2) 0.0289(2) 0.0048(2) -0.0050(2) -0.0033(2)
O1 0.082(5) 0.151(8) 0.098(5) -0.062(6) -0.022(4) 0.060(5)
O2 0.050(3) 0.130(7) 0.145(8) 0.065(7) 0.016(4) 0.017(4)
O3 0.098(4) 0.114(5) 0.032(2) 0.021(3) 0.012(3) 0.030(4)
C1 0.080(5) 0.038(3) 0.057(4) 0.000(3) -0.017(4) -0.022(4)
C11 0.069(4) 0.039(3) 0.039(3) 0.011(2) 0.018(3) 0.010(3)
C12 0.057(4) 0.032(3) 0.056(4) 0.008(2) -0.010(4) -0.007(3)
C13 0.075(5) 0.041(3) 0.040(3) 0.004(2) 0.004(4) 0.019(3)
C14 0.030(3) 0.079(5) 0.094(6) 0.046(5) -0.007(3) 0.001(3)
C15 0.077(5) 0.053(4) 0.044(4) 0.001(3) -0.030(4) -0.003(4)

loop_
_atom_site_label
_atom_site_type_symbol
_atom_site_thermal_displace_type
_atom_site_fract_x
_atom_site_fract_y
_atom_site_fract_z
_atom_site_occupancy
_atom_site_U_iso_or_equiv
_atom_site_calc_flag
_atom_site_refinement_flags
Mo Mo Uani 0.33304(7) 0.91927(6) 0.16523(3) 1.000 0.0308(1) . .
O1 O Uani 0.5577(12) 0.7829(14) 0.1475(6) 1.000 0.110(4) . .
O2 O Uani 0.6168(10) 0.9275(12) 0.1747(7) 1.000 0.108(4) . .
O3 O Uani 0.2470(11) 0.9112(10) 0.2822(4) 1.000 0.081(2) . .
C1 C Uani 0.1821(15) 0.6931(8) 0.1149(6) 1.000 0.058(2) . .
C11 C Uani 0.3563(12) 1.0954(8) 0.0242(4) 1.000 0.0490(19) . .
C12 C Uani 0.3527(12) 1.1964(8) 0.1074(5) 1.000 0.048(2) . .
C13 C Uani 0.1662(14) 1.1863(8) 0.1503(5) 1.000 0.052(2) . .
C14 C Uani 0.0497(10) 1.0689(12) 0.0999(7) 1.000 0.068(3) . .
C15 C Uani 0.1713(14) 1.0152(9) 0.0189(5) 1.000 0.058(3) . .
H1A H Uiso 0.22070 0.59810 0.15580 1.000 0.0870 calc R
H1B H Uiso 0.22420 0.67010 0.04880 1.000 0.0870 calc R
H1C H Uiso 0.03320 0.70880 0.11730 1.000 0.0870 calc R
H11 H Uiso 0.46670 1.08500 -0.01980 1.000 0.0590 calc R
H12 H Uiso 0.46440 1.26190 0.13000 1.000 0.0580 calc R
H13 H Uiso 0.12290 1.24820 0.20480 1.000 0.0620 calc R
H14 H Uiso -0.08420 1.03120 0.11590 1.000 0.0810 calc R
H15 H Uiso 0.13010 0.93810 -0.02940 1.000 0.0700 calc R

loop_
_atom_type_symbol
_atom_type_description
_atom_type_scat_dispersion_real
_atom_type_scat_dispersion_imag
_atom_type_scat_source
O O 0.0106 0.0060 'International Tables Vol C Tables 4.2.6.8 and 6.1.1.4'
Mo Mo -1.6832 0.6857 'International Tables Vol C Tables 4.2.6.8 and 6.1.1.4'
H H 0.0000 0.0000 'International Tables Vol C Tables 4.2.6.8 and 6.1.1.4'
C C 0.0033 0.0016 'International Tables Vol C Tables 4.2.6.8 and 6.1.1.4'

loop_
_geom_angle_atom_site_label_1
_geom_angle_atom_site_label_2
_geom_angle_atom_site_label_3
_geom_angle
_geom_angle_publ_flag
O1 Mo O2 40.2(4) yes
O1 Mo O3 111.3(4) yes
O1 Mo C1 80.2(4) yes
O1 Mo C11 100.5(3) yes
O1 Mo C12 117.6(4) yes
O1 Mo C13 150.8(4) yes
O1 Mo C14 149.5(3) yes
O1 Mo C15 114.8(3) yes
O2 Mo O3 104.9(4) yes
O2 Mo C1 120.3(4) yes
O2 Mo C11 88.6(4) yes
O2 Mo C12 86.4(4) yes
O2 Mo C13 115.3(4) yes
O2 Mo C14 141.6(4) yes
O2 Mo C15 118.9(4) yes
O3 Mo C1 97.4(3) yes
O3 Mo C11 144.1(3) yes
O3 Mo C12 112.2(3) yes
O3 Mo C13 88.2(3) yes
O3 Mo C14 97.4(3) yes
O3 Mo C15 131.9(3) yes
C1 Mo C11 104.2(3) yes
C1 Mo C12 133.7(3) yes
C1 Mo C13 120.1(3) yes
C1 Mo C14 86.4(3) yes
C1 Mo C15 77.9(3) yes
C11 Mo C12 34.4(2) yes
C11 Mo C13 56.3(2) yes
C11 Mo C14 56.5(3) yes
C11 Mo C15 32.8(3) yes
C12 Mo C13 33.2(3) yes
C12 Mo C14 56.1(3) yes
C12 Mo C15 55.9(2) yes
C13 Mo C14 34.0(3) yes
C13 Mo C15 56.6(2) yes
C14 Mo C15 35.0(3) yes
Mo O1 O2 70.6(6) yes
Mo O2 O1 69.2(5) yes
Mo C11 C12 70.1(3) yes
Mo C11 C15 73.7(4) yes
C12 C11 C15 107.2(6) no
Mo C12 C11 75.5(4) yes
Mo C12 C13 75.2(4) yes
C11 C12 C13 110.1(7) no
Mo C13 C12 71.6(4) yes
Mo C13 C14 72.4(4) yes
C12 C13 C14 107.8(6) no
Mo C14 C13 73.6(4) yes
Mo C14 C15 74.1(4) yes
C13 C14 C15 107.1(7) no
Mo C15 C11 73.6(4) yes
Mo C15 C14 70.9(4) yes
C11 C15 C14 107.7(6) no
Mo C1 H1A 109.52 no
Mo C1 H1B 109.45 no
Mo C1 H1C 109.47 no
H1A C1 H1B 109.44 no
H1A C1 H1C 109.45 no
H1B C1 H1C 109.49 no
Mo C11 H11 121.53 no
C12 C11 H11 126.43 no
C15 C11 H11 126.40 no
Mo C12 H12 116.23 no
C11 C12 H12 124.92 no
C13 C12 H12 124.96 no
Mo C13 H13 121.68 no
C12 C13 H13 126.11 no
C14 C13 H13 126.13 no
Mo C14 H14 117.77 no
C13 C14 H14 126.41 no
C15 C14 H14 126.51 no
Mo C15 H15 121.23 no
C11 C15 H15 126.10 no
C14 C15 H15 126.20 no

loop_
_geom_bond_atom_site_label_1
_geom_bond_atom_site_label_2
_geom_bond_distance
_geom_bond_publ_flag
Mo O1 1.840(9) yes
Mo O2 1.857(7) yes
Mo O3 1.728(6) yes
Mo C1 2.168(7) yes
Mo C11 2.421(6) yes
Mo C12 2.351(6) yes
Mo C13 2.395(7) yes
Mo C14 2.380(8) yes
Mo C15 2.423(7) yes
O1 O2 1.271(14) yes
C11 C12 1.413(9) no
C11 C15 1.367(12) no
C12 C13 1.358(12) no
C13 C14 1.394(12) no
C14 C15 1.446(12) no
C1 H1A 0.9800 no
C1 H1B 0.9802 no
C1 H1C 0.9798 no
C11 H11 0.9502 no
C12 H12 0.9496 no
C13 H13 0.9493 no
C14 H14 0.9500 no
C15 H15 0.9503 no
